data_7132068
loop_
_publ_author_name
'Zhou, Yuyang'
'Doi, Ryohei'
'Ogoshi, Sensuke'

_publ_section_title
;
 Difluoromethylene Insertion into Fluoroalkyl Copper Complexes
;
_journal_name_full 'Chemical Communications'
_journal_paper_doi 10.1039/D3CC03481J
_journal_year 2023
_chemical_formula_moiety 'C17 H9 F8 N'
_chemical_formula_sum 'C17 H9 F8 N'
_chemical_formula_weight 379.25
_space_group_crystal_system monoclinic
_space_group_IT_number 15
_space_group_name_Hall '-I 2ya'
_space_group_name_H-M_alt 'I 1 2/a 1'
_atom_sites_solution_hydrogens geom
_atom_sites_solution_primary dual
_audit_creation_date 2023-05-30
_audit_creation_method
;
Olex2 1.5
(compiled 2023.03.06 svn.rbb2c1857 for OlexSys, GUI svn.r6748)
;
_audit_update_record
;
2023-06-29 deposited with the CCDC.	2023-08-30 downloaded from the CCDC.
;
_cell_angle_alpha 90
_cell_angle_beta 106.035(7)
_cell_angle_gamma 90
_cell_formula_units_Z 8
_cell_length_a 22.9150(17)
_cell_length_b 5.0800(3)
_cell_length_c 27.5806(19)
_cell_measurement_reflns_used 3337
_cell_measurement_temperature 123
_cell_measurement_theta_max 74.9220
_cell_measurement_theta_min 4.0030
_cell_volume 3085.7(4)
_computing_cell_refinement 'CrysAlisPro 1.171.42.49 (Rigaku OD, 2022)'
_computing_data_collection 'CrysAlisPro 1.171.42.49 (Rigaku OD, 2022)'
_computing_data_reduction 'CrysAlisPro 1.171.42.49 (Rigaku OD, 2022)'
_computing_molecular_graphics 'Olex2 1.5 (Dolomanov et al., 2009)'
_computing_publication_material 'Olex2 1.5 (Dolomanov et al., 2009)'
_computing_structure_refinement 'SHELXL 2019/2 (Sheldrick, 2015)'
_computing_structure_solution 'SHELXT 2018/2 (Sheldrick, 2018)'
_diffrn_ambient_temperature 123
_diffrn_detector_area_resol_mean 10.0000
_diffrn_detector_type HyPix
_diffrn_measured_fraction_theta_full 1.000
_diffrn_measured_fraction_theta_max 1.000
_diffrn_measurement_details
;
List of Runs (angles in degrees, time in seconds):

  # Type    Start    End  Width  t~exp~   \w     \q     \k     \f   Frames
#--------------------------------------------------------------------------
  1  \w    -17.00  19.00   0.50    0.10    --   49.93 -37.00 120.00   72
  2  \w    -20.00  20.00   0.50    0.10    --   49.93 -37.00  90.00   80
  3  \w    -21.00   4.00   0.50    0.10    --   49.93 -19.00   0.00   50
  4  \w    -22.00   4.00   0.50    0.10    --   49.93 -19.00  30.00   52
  5  \w    -22.00   4.00   0.50    0.10    --   49.93 -19.00 -30.00   52
  6  \w    -22.00   3.00   0.50    0.10    --   49.93 -19.00 -60.00   50
  7  \w    -22.00   3.00   0.50    0.10    --   49.93 -19.00-120.00   50
  8  \w     36.00  62.00   0.50    0.10    --   82.50-111.00  36.00   52
  9  \w    -60.00   4.00   0.50    0.10    --  -49.93  57.00 120.00  128
 10  \w    -47.00 -21.00   0.50    0.10    --  -49.93  19.00-180.00   52
 11  \w     20.00  45.00   0.50    0.10    --   49.93-111.00  36.00   50
 12  \w     19.00  44.00   0.50    0.10    --   82.50 -57.00 -60.00   50
 13  \w     11.00  43.00   0.50    0.10    --   82.50 -57.00 -90.00   64
 14  \w     12.00  39.00   0.50    0.10    --   82.50 -57.00 150.00   54
 15  \w   -177.00 -99.00   0.50    0.10    -- -105.75 -37.00 120.00  156
 16  \w   -166.00-127.00   0.50    0.10    -- -105.75 -37.00 -30.00   78
 17  \w   -176.00-151.00   0.50    0.10    -- -105.75 -19.00-120.00   50
 18  \w   -145.00 -98.00   0.50    0.10    -- -105.75 -19.00-120.00   94
 19  \w   -134.00 -98.00   0.50    0.10    -- -105.75 -19.00-150.00   72
 20  \w   -168.00-138.00   0.50    0.10    -- -105.75 -19.00-150.00   60
 21  \w   -135.00 -82.00   0.50    0.10    -- -105.75-111.00  36.00  106
 22  \w    -85.00 -35.00   0.50    0.10    -- -105.75  57.00  60.00  100
 23  \w    -71.00 -46.00   0.50    0.10    -- -105.75  57.00  90.00   50
 24  \w    -79.00 -40.00   0.50    0.10    -- -105.75  57.00 120.00   78
 25  \w    -86.00 -53.00   0.50    0.10    -- -105.75  57.00 -60.00   66
 26  \w   -122.00 -72.00   0.50    0.10    -- -105.75  77.00 -90.00  100
 27  \w    -82.00 -41.00   0.50    0.10    -- -105.75  57.00-180.00   82
 28  \w    -62.00 -37.00   0.50    0.10    -- -105.75  37.00-150.00   50
 29  \w    -86.00 -37.00   0.50    0.10    -- -105.75  57.00 -90.00   98
 30  \w    -63.00 -38.00   0.50    0.10    -- -105.75  37.00 -30.00   50
 31  \w    -60.00 -35.00   0.50    0.10    -- -105.75  37.00   0.00   50
 32  \w    -63.00 -34.00   0.50    0.10    -- -105.75  37.00  60.00   58
 33  \w    -63.00 -35.00   0.50    0.10    -- -105.75  37.00 120.00   56
 34  \w    -80.00 -39.00   0.50    0.10    --  -49.93 111.00 130.00   82
 35  \w   -110.00 -85.00   0.50    0.10    -- -105.75 125.00 150.00   50
 36  \w    -79.00 -41.00   0.50    0.10    -- -105.75 125.00  60.00   76
 37  \w   -110.00 -81.00   0.50    0.10    -- -105.75 125.00  30.00   58
 38  \w    -94.00 -64.00   0.50    0.10    -- -105.75 125.00 -30.00   60
 39  \w   -110.00 -69.00   0.50    0.10    -- -105.75 125.00 -90.00   82
 40  \w    -99.00 -40.00   0.50    0.10    -- -105.75 125.00-120.00  118
 41  \w   -109.00 -37.00   0.50    0.10    -- -105.75 125.00 -60.00  144
 42  \w   -108.00 -74.00   0.50    0.10    -- -105.75 111.00 130.00   68
 43  \w    -68.00 -42.00   0.50    0.10    -- -105.75 125.00 150.00   52
 44  \w    -27.00  -2.00   0.50    0.10    --  -49.93 111.00 130.00   50
 45  \w     84.00 120.00   0.50    0.10    --   82.50 111.00 130.00   72
 46  \w     74.00 119.00   0.50    0.10    --   49.93 125.00  30.00   90
 47  \w     84.00 119.00   0.50    0.10    --   49.93 125.00 -90.00   70
;
_diffrn_measurement_device 'four-circle diffractometer'
_diffrn_measurement_device_type 'XtaLAB Synergy, Single source at offset/far, HyPix'
_diffrn_measurement_method '\w scans'
_diffrn_radiation_type CuK\a
_diffrn_radiation_wavelength 1.54184
_diffrn_reflns_av_R_equivalents 0.0986
_diffrn_reflns_av_unetI/netI 0.0626
_diffrn_reflns_Laue_measured_fraction_full 1.000
_diffrn_reflns_Laue_measured_fraction_max 1.000
_diffrn_reflns_limit_h_max 27
_diffrn_reflns_limit_h_min -26
_diffrn_reflns_limit_k_max 6
_diffrn_reflns_limit_k_min -5
_diffrn_reflns_limit_l_max 32
_diffrn_reflns_limit_l_min -32
_diffrn_reflns_number 17219
_diffrn_reflns_point_group_measured_fraction_full 1.000
_diffrn_reflns_point_group_measured_fraction_max 1.000
_diffrn_reflns_theta_full 67.051
_diffrn_reflns_theta_max 67.051
_diffrn_reflns_theta_min 3.335
_exptl_absorpt_coefficient_mu 1.476
_exptl_absorpt_correction_T_max 1.00000
_exptl_absorpt_correction_T_min 0.78569
_exptl_absorpt_correction_type multi-scan
_exptl_absorpt_process_details
;
CrysAlisPro 1.171.42.49 (Rigaku Oxford Diffraction, 2022)
Empirical absorption correction using spherical harmonics,
implemented in SCALE3 ABSPACK scaling algorithm.
;
_exptl_crystal_colour colourless
_exptl_crystal_colour_primary colourless
_exptl_crystal_density_diffrn 1.633
_exptl_crystal_description needle
_exptl_crystal_F_000 1520
_exptl_crystal_recrystallization_method 'Re-crystallisation from solvent: hot hexane'
_exptl_crystal_size_max 0.1
_exptl_crystal_size_mid 0.05
_exptl_crystal_size_min 0.05
_refine_diff_density_max 0.276
_refine_diff_density_min -0.334
_refine_diff_density_rms 0.077
_refine_ls_extinction_method none
_refine_ls_goodness_of_fit_ref 1.042
_refine_ls_hydrogen_treatment constr
_refine_ls_matrix_type full
_refine_ls_number_parameters 235
_refine_ls_number_reflns 2747
_refine_ls_number_restraints 0
_refine_ls_restrained_S_all 1.042
_refine_ls_R_factor_all 0.0685
_refine_ls_R_factor_gt 0.0526
_refine_ls_shift/su_max 0.000
_refine_ls_shift/su_mean 0.000
_refine_ls_structure_factor_coef Fsqd
_refine_ls_weighting_details 'w=1/[\s^2^(Fo^2^)+(0.0886P)^2^+1.3286P] where P=(Fo^2^+2Fc^2^)/3'
_refine_ls_weighting_scheme calc
_refine_ls_wR_factor_gt 0.1465
_refine_ls_wR_factor_ref 0.1598
_reflns_Friedel_coverage 0.000
_reflns_number_gt 2085
_reflns_number_total 2747
_reflns_threshold_expression 'I > 2\s(I)'
_cod_data_source_file d3cc03481j2.cif
_cod_data_source_block syu_214_c4_auto
_cod_database_code 7132068
_shelx_shelxl_version_number 2019/2
_shelx_space_group_comment
;
The symmetry employed for this shelxl refinement is uniquely defined
by the following loop, which should always be used as a source of
symmetry information in preference to the above space-group names.
They are only intended as comments.
;
_shelx_estimated_absorpt_t_max 0.930
_shelx_estimated_absorpt_t_min 0.866
_olex2_refinement_description
;
1. Fixed Uiso
 At 1.2 times of:
  All C(H) groups
2.a Aromatic/amide H refined with riding coordinates:
 C00G(H00G), C00I(H00I), C00J(H00J), C00K(H00K), C00L(H00L), C00M(H00M),
 C00O(H00O), C00P(H00P), C00Q(H00Q)
;
_olex2_exptl_crystal_mounting_method Loop
_olex2_submission_special_instructions 'No special instructions were received'
_oxdiff_exptl_absorpt_empirical_details
;
Empirical correction (ABSPACK) includes:
- Absorption correction using spherical harmonics
- Frame scaling
;

loop_
_space_group_symop_operation_xyz
'x, y, z'
'-x+1/2, y, -z'
'x+1/2, y+1/2, z+1/2'
'-x+1, y+1/2, -z+1/2'
'-x, -y, -z'
'x-1/2, -y, z'
'-x+1/2, -y+1/2, -z+1/2'
'x, -y+1/2, z+1/2'

loop_
_atom_site_label
_atom_site_type_symbol
_atom_site_fract_x
_atom_site_fract_y
_atom_site_fract_z
_atom_site_U_iso_or_equiv
_atom_site_adp_type
_atom_site_occupancy
_atom_site_site_symmetry_order
_atom_site_calc_flag
_atom_site_refinement_flags_posn
_atom_site_refinement_flags_adp
_atom_site_refinement_flags_occupancy
_atom_site_disorder_assembly
_atom_site_disorder_group
F001 F 0.35416(7) 0.8167(3) 0.54360(5) 0.0340(4) Uani 1 1 d . . . . .
F002 F 0.31943(6) 0.3643(3) 0.49618(5) 0.0345(4) Uani 1 1 d . . . . .
F003 F 0.39696(7) 0.3613(3) 0.46454(5) 0.0349(4) Uani 1 1 d . . . . .
F004 F 0.48116(6) 0.4182(3) 0.55116(6) 0.0365(4) Uani 1 1 d . . . . .
F005 F 0.40593(7) 0.3448(3) 0.58389(5) 0.0356(4) Uani 1 1 d . . . . .
F006 F 0.42786(7) 0.8650(3) 0.50796(5) 0.0362(4) Uani 1 1 d . . . . .
F007 F 0.28183(8) 0.8301(3) 0.44730(6) 0.0470(5) Uani 1 1 d . . . . .
F008 F 0.35864(8) 0.8170(3) 0.41474(6) 0.0477(5) Uani 1 1 d . . . . .
N009 N 0.16810(11) -0.2301(6) 0.25659(10) 0.0487(7) Uani 1 1 d . . . . .
C00A C 0.46810(11) 0.7150(5) 0.61282(9) 0.0277(6) Uani 1 1 d . . . . .
C00B C 0.35823(10) 0.5179(5) 0.47991(9) 0.0265(6) Uani 1 1 d . . . . .
C00C C 0.39458(11) 0.6875(5) 0.52485(9) 0.0272(6) Uani 1 1 d . . . . .
C00D C 0.43879(11) 0.5382(5) 0.56925(9) 0.0285(6) Uani 1 1 d . . . . .
C00E C 0.28561(11) 0.4793(5) 0.39186(9) 0.0301(6) Uani 1 1 d . . . . .
C00F C 0.22495(12) 0.1165(5) 0.32146(9) 0.0311(6) Uani 1 1 d . . . . .
C00G C 0.31209(12) 0.3865(5) 0.35586(9) 0.0310(6) Uani 1 1 d . . . . .
H00G H 0.351146 0.447583 0.355491 0.037 Uiso 1 1 calc R U . . .
C00H C 0.32021(12) 0.6661(5) 0.43231(9) 0.0310(6) Uani 1 1 d . . . . .
C00I C 0.28194(12) 0.2050(5) 0.32039(9) 0.0319(6) Uani 1 1 d . . . . .
H00I H 0.300016 0.141392 0.295535 0.038 Uiso 1 1 calc R U . . .
C00J C 0.44030(12) 0.7603(5) 0.65077(10) 0.0330(6) Uani 1 1 d . . . . .
H00J H 0.403005 0.676000 0.649860 0.040 Uiso 1 1 calc R U . . .
C00K C 0.19777(12) 0.2122(5) 0.35740(10) 0.0336(6) Uani 1 1 d . . . . .
H00K H 0.158397 0.154060 0.357488 0.040 Uiso 1 1 calc R U . . .
C00L C 0.22857(12) 0.3922(5) 0.39286(10) 0.0318(6) Uani 1 1 d . . . . .
H00L H 0.210753 0.456022 0.417850 0.038 Uiso 1 1 calc R U . . .
C00M C 0.52212(12) 0.8408(5) 0.61372(10) 0.0342(6) Uani 1 1 d . . . . .
H00M H 0.540406 0.814970 0.587086 0.041 Uiso 1 1 calc R U . . .
C00N C 0.19325(12) -0.0767(6) 0.28535(10) 0.0363(6) Uani 1 1 d . . . . .
C00O C 0.46723(13) 0.9293(6) 0.69007(10) 0.0377(7) Uani 1 1 d . . . . .
H00O H 0.448070 0.963166 0.715896 0.045 Uiso 1 1 calc R U . . .
C00P C 0.52173(13) 1.0481(6) 0.69165(10) 0.0418(7) Uani 1 1 d . . . . .
H00P H 0.540486 1.160944 0.718988 0.050 Uiso 1 1 calc R U . . .
C00Q C 0.54919(13) 1.0045(6) 0.65387(11) 0.0427(7) Uani 1 1 d . . . . .
H00Q H 0.586847 1.086789 0.655290 0.051 Uiso 1 1 calc R U . . .

loop_
_atom_site_aniso_label
_atom_site_aniso_U_11
_atom_site_aniso_U_22
_atom_site_aniso_U_33
_atom_site_aniso_U_23
_atom_site_aniso_U_13
_atom_site_aniso_U_12
F001 0.0390(8) 0.0298(8) 0.0293(8) -0.0050(6) 0.0030(6) 0.0066(6)
F002 0.0396(9) 0.0320(8) 0.0292(8) 0.0013(6) 0.0052(6) -0.0095(6)
F003 0.0393(8) 0.0315(8) 0.0319(8) -0.0074(6) 0.0066(6) 0.0057(6)
F004 0.0368(8) 0.0339(9) 0.0360(9) -0.0074(6) 0.0056(7) 0.0057(6)
F005 0.0415(9) 0.0253(8) 0.0349(8) 0.0067(6) 0.0021(7) -0.0065(6)
F006 0.0463(9) 0.0277(8) 0.0301(8) 0.0037(6) 0.0032(7) -0.0123(7)
F007 0.0552(10) 0.0320(9) 0.0412(9) -0.0126(7) -0.0078(8) 0.0160(7)
F008 0.0674(11) 0.0365(9) 0.0311(8) 0.0055(7) 0.0000(8) -0.0240(8)
N009 0.0437(14) 0.0552(16) 0.0451(15) -0.0184(13) 0.0089(11) -0.0103(12)
C00A 0.0286(13) 0.0245(13) 0.0265(12) 0.0011(10) 0.0019(10) 0.0015(10)
C00B 0.0319(13) 0.0214(12) 0.0268(12) 0.0005(10) 0.0088(10) -0.0021(10)
C00C 0.0314(13) 0.0215(13) 0.0280(13) 0.0000(10) 0.0073(10) -0.0018(10)
C00D 0.0303(13) 0.0230(13) 0.0312(13) 0.0003(10) 0.0071(10) -0.0013(10)
C00E 0.0369(14) 0.0236(13) 0.0255(12) 0.0008(10) 0.0014(10) 0.0009(11)
C00F 0.0355(14) 0.0274(13) 0.0266(13) -0.0028(10) 0.0024(11) 0.0006(11)
C00G 0.0305(13) 0.0317(14) 0.0286(13) 0.0006(11) 0.0047(11) -0.0053(11)
C00H 0.0398(15) 0.0198(13) 0.0298(13) -0.0006(10) 0.0036(11) 0.0012(10)
C00I 0.0379(14) 0.0332(15) 0.0238(12) -0.0021(11) 0.0071(11) -0.0002(11)
C00J 0.0316(13) 0.0352(15) 0.0306(14) 0.0038(11) 0.0061(11) 0.0006(11)
C00K 0.0310(13) 0.0345(15) 0.0327(14) -0.0023(11) 0.0044(11) -0.0006(11)
C00L 0.0362(14) 0.0303(14) 0.0273(13) -0.0044(11) 0.0060(11) 0.0029(11)
C00M 0.0348(14) 0.0371(15) 0.0316(14) -0.0053(11) 0.0105(11) -0.0024(11)
C00N 0.0353(14) 0.0411(16) 0.0318(14) -0.0051(13) 0.0081(11) -0.0016(12)
C00O 0.0474(16) 0.0419(16) 0.0227(13) -0.0008(11) 0.0074(11) 0.0028(13)
C00P 0.0442(16) 0.0459(17) 0.0306(14) -0.0104(12) 0.0024(12) -0.0046(13)
C00Q 0.0354(15) 0.0475(18) 0.0424(16) -0.0079(14) 0.0059(12) -0.0096(13)

loop_
_atom_type_symbol
_atom_type_description
_atom_type_scat_dispersion_real
_atom_type_scat_dispersion_imag
_atom_type_scat_source
C C 0.0181 0.0091 'International Tables Vol C Tables 4.2.6.8 and 6.1.1.4'
H H 0.0000 0.0000 'International Tables Vol C Tables 4.2.6.8 and 6.1.1.4'
F F 0.0727 0.0534 'International Tables Vol C Tables 4.2.6.8 and 6.1.1.4'
N N 0.0311 0.0180 'International Tables Vol C Tables 4.2.6.8 and 6.1.1.4'

loop_
_geom_angle_atom_site_label_1
_geom_angle_atom_site_label_2
_geom_angle_atom_site_label_3
_geom_angle
_geom_angle_site_symmetry_1
_geom_angle_site_symmetry_3
_geom_angle_publ_flag
C00J C00A C00D 120.4(2) . . ?
C00J C00A C00M 120.3(2) . . ?
C00M C00A C00D 119.3(2) . . ?
F002 C00B C00C 108.27(18) . . ?
F002 C00B C00H 107.08(19) . . ?
F003 C00B F002 108.38(19) . . ?
F003 C00B C00C 108.98(19) . . ?
F003 C00B C00H 106.55(19) . . ?
C00C C00B C00H 117.3(2) . . ?
F001 C00C C00B 107.61(19) . . ?
F001 C00C C00D 107.61(19) . . ?
F006 C00C F001 108.77(19) . . ?
F006 C00C C00B 109.06(19) . . ?
F006 C00C C00D 106.94(19) . . ?
C00B C00C C00D 116.6(2) . . ?
F004 C00D F005 107.18(19) . . ?
F004 C00D C00A 110.89(19) . . ?
F004 C00D C00C 107.90(19) . . ?
F005 C00D C00A 110.8(2) . . ?
F005 C00D C00C 106.95(19) . . ?
C00A C00D C00C 112.9(2) . . ?
C00G C00E C00H 120.0(2) . . ?
C00G C00E C00L 120.6(2) . . ?
C00L C00E C00H 119.4(2) . . ?
C00I C00F C00K 120.6(2) . . ?
C00I C00F C00N 120.1(2) . . ?
C00K C00F C00N 119.3(2) . . ?
C00E C00G H00G 119.9 . . ?
C00E C00G C00I 120.2(2) . . ?
C00I C00G H00G 119.9 . . ?
F007 C00H C00B 107.4(2) . . ?
F007 C00H C00E 111.0(2) . . ?
F008 C00H F007 107.6(2) . . ?
F008 C00H C00B 107.9(2) . . ?
F008 C00H C00E 110.6(2) . . ?
C00E C00H C00B 112.1(2) . . ?
C00F C00I H00I 120.3 . . ?
C00G C00I C00F 119.3(2) . . ?
C00G C00I H00I 120.3 . . ?
C00A C00J H00J 120.2 . . ?
C00A C00J C00O 119.6(2) . . ?
C00O C00J H00J 120.2 . . ?
C00F C00K H00K 120.3 . . ?
C00L C00K C00F 119.5(2) . . ?
C00L C00K H00K 120.3 . . ?
C00E C00L H00L 120.1 . . ?
C00K C00L C00E 119.8(2) . . ?
C00K C00L H00L 120.1 . . ?
C00A C00M H00M 120.3 . . ?
C00Q C00M C00A 119.4(2) . . ?
C00Q C00M H00M 120.3 . . ?
N009 C00N C00F 179.9(3) . . ?
C00J C00O H00O 120.0 . . ?
C00P C00O C00J 120.0(3) . . ?
C00P C00O H00O 120.0 . . ?
C00O C00P H00P 119.8 . . ?
C00Q C00P C00O 120.4(3) . . ?
C00Q C00P H00P 119.8 . . ?
C00M C00Q H00Q 119.9 . . ?
C00P C00Q C00M 120.3(3) . . ?
C00P C00Q H00Q 119.9 . . ?

loop_
_geom_bond_atom_site_label_1
_geom_bond_atom_site_label_2
_geom_bond_distance
_geom_bond_site_symmetry_2
_geom_bond_publ_flag
F001 C00C 1.349(3) . ?
F002 C00B 1.349(3) . ?
F003 C00B 1.345(3) . ?
F004 C00D 1.353(3) . ?
F005 C00D 1.365(3) . ?
F006 C00C 1.345(3) . ?
F007 C00H 1.356(3) . ?
F008 C00H 1.354(3) . ?
N009 C00N 1.147(4) . ?
C00A C00D 1.502(3) . ?
C00A C00J 1.387(4) . ?
C00A C00M 1.387(4) . ?
C00B C00C 1.550(3) . ?
C00B C00H 1.555(3) . ?
C00C C00D 1.554(3) . ?
C00E C00G 1.382(4) . ?
C00E C00H 1.512(3) . ?
C00E C00L 1.387(4) . ?
C00F C00I 1.389(4) . ?
C00F C00K 1.396(4) . ?
C00F C00N 1.443(4) . ?
C00G H00G 0.9500 . ?
C00G C00I 1.383(4) . ?
C00I H00I 0.9500 . ?
C00J H00J 0.9500 . ?
C00J C00O 1.387(4) . ?
C00K H00K 0.9500 . ?
C00K C00L 1.382(4) . ?
C00L H00L 0.9500 . ?
C00M H00M 0.9500 . ?
C00M C00Q 1.387(4) . ?
C00O H00O 0.9500 . ?
C00O C00P 1.377(4) . ?
C00P H00P 0.9500 . ?
C00P C00Q 1.376(4) . ?
C00Q H00Q 0.9500 . ?

loop_
_geom_torsion_atom_site_label_1
_geom_torsion_atom_site_label_2
_geom_torsion_atom_site_label_3
_geom_torsion_atom_site_label_4
_geom_torsion
_geom_torsion_site_symmetry_1
_geom_torsion_site_symmetry_2
_geom_torsion_site_symmetry_3
_geom_torsion_site_symmetry_4
_geom_torsion_publ_flag
F001 C00C C00D F004 -177.19(17) . . . . ?
F001 C00C C00D F005 67.8(2) . . . . ?
F001 C00C C00D C00A -54.3(3) . . . . ?
F002 C00B C00C F001 -54.5(2) . . . . ?
F002 C00B C00C F006 -172.31(18) . . . . ?
F002 C00B C00C C00D 66.5(3) . . . . ?
F002 C00B C00H F007 65.7(2) . . . . ?
F002 C00B C00H F008 -178.63(18) . . . . ?
F002 C00B C00H C00E -56.6(3) . . . . ?
F003 C00B C00C F001 -172.17(18) . . . . ?
F003 C00B C00C F006 70.0(2) . . . . ?
F003 C00B C00C C00D -51.2(3) . . . . ?
F003 C00B C00H F007 -178.53(19) . . . . ?
F003 C00B C00H F008 -62.8(2) . . . . ?
F003 C00B C00H C00E 59.2(3) . . . . ?
F006 C00C C00D F004 -60.5(2) . . . . ?
F006 C00C C00D F005 -175.49(18) . . . . ?
F006 C00C C00D C00A 62.4(3) . . . . ?
C00A C00J C00O C00P -1.0(4) . . . . ?
C00A C00M C00Q C00P -2.0(4) . . . . ?
C00B C00C C00D F004 61.9(3) . . . . ?
C00B C00C C00D F005 -53.2(3) . . . . ?
C00B C00C C00D C00A -175.3(2) . . . . ?
C00C C00B C00H F007 -56.2(3) . . . . ?
C00C C00B C00H F008 59.5(3) . . . . ?
C00C C00B C00H C00E -178.4(2) . . . . ?
C00D C00A C00J C00O -178.4(2) . . . . ?
C00D C00A C00M C00Q 179.9(2) . . . . ?
C00E C00G C00I C00F -0.2(4) . . . . ?
C00F C00K C00L C00E 1.1(4) . . . . ?
C00G C00E C00H F007 150.0(2) . . . . ?
C00G C00E C00H F008 30.6(3) . . . . ?
C00G C00E C00H C00B -89.9(3) . . . . ?
C00G C00E C00L C00K -0.4(4) . . . . ?
C00H C00B C00C F001 66.7(3) . . . . ?
C00H C00B C00C F006 -51.1(3) . . . . ?
C00H C00B C00C C00D -172.3(2) . . . . ?
C00H C00E C00G C00I 176.6(2) . . . . ?
C00H C00E C00L C00K -177.1(2) . . . . ?
C00I C00F C00K C00L -1.4(4) . . . . ?
C00J C00A C00D F004 -150.1(2) . . . . ?
C00J C00A C00D F005 -31.2(3) . . . . ?
C00J C00A C00D C00C 88.7(3) . . . . ?
C00J C00A C00M C00Q 2.4(4) . . . . ?
C00J C00O C00P C00Q 1.3(4) . . . . ?
C00K C00F C00I C00G 1.0(4) . . . . ?
C00L C00E C00G C00I -0.1(4) . . . . ?
C00L C00E C00H F007 -33.3(3) . . . . ?
C00L C00E C00H F008 -152.7(2) . . . . ?
C00L C00E C00H C00B 86.8(3) . . . . ?
C00M C00A C00D F004 32.4(3) . . . . ?
C00M C00A C00D F005 151.3(2) . . . . ?
C00M C00A C00D C00C -88.8(3) . . . . ?
C00M C00A C00J C00O -0.9(4) . . . . ?
C00N C00F C00I C00G -178.8(2) . . . . ?
C00N C00F C00K C00L 178.4(2) . . . . ?
C00O C00P C00Q C00M 0.2(5) . . . . ?
